data_2018934
loop_
_publ_author_name
'Nakagawa, Yuki'
'Takahashi, Yukihiro'
'Harada, Jun'
'Inabe, Tamotsu'

_publ_section_title
;
 The bis(ethylenedithio)tetrathiafulvalene-based ionic charge-transfer
 complex with 2,3-dichloro-5,6-dicyano-<i>p</i>-benzoquinone
;
_journal_coeditor_code UK3064
_journal_issue 4
_journal_name_full 'Acta Crystallographica Section C'
_journal_page_first 400
_journal_page_last 402
_journal_paper_doi 10.1107/S0108270113003685
_journal_volume 69
_journal_year 2013
_chemical_formula_iupac 'C8 Cl2 N2 O2, C10 H8 S8'
_chemical_formula_moiety 'C8 Cl2 N2 O2, C10 H8 S8'
_chemical_formula_sum 'C18 H8 Cl2 N2 O2 S8'
_chemical_formula_weight 611.64
_chemical_name_common 'Bis(ethylenedithio)tetrathiafulvalene--2,3-dichloro-5,6-dicyano-<i>p</i>-benzoquinone (1/1)'
_chemical_name_systematic
'Bi[5,6-dihydro-1,3-dithiolo[4,5-b][1,4]-dithiine-2-ylidene]--2,3-dichloro-5,6-dicyano-<i>p</i>-benzoquinone (1/1)'
_space_group_IT_number 2
_symmetry_cell_setting triclinic
_symmetry_space_group_name_Hall '-P 1'
_symmetry_space_group_name_H-M 'P -1'
_atom_sites_solution_hydrogens geom
_atom_sites_solution_primary direct
_audit_creation_method SHELXL-97
_cell_angle_alpha 103.739(2)
_cell_angle_beta 98.123(3)
_cell_angle_gamma 99.217(2)
_cell_formula_units_Z 2
_cell_length_a 6.5975(6)
_cell_length_b 13.0254(10)
_cell_length_c 13.3531(10)
_cell_measurement_reflns_used 7626
_cell_measurement_temperature 296
_cell_measurement_theta_max 27.50
_cell_measurement_theta_min 3.18
_cell_volume 1080.86(15)
_computing_cell_refinement 'RAPID-AUTO (Rigaku, 2006)'
_computing_data_collection 'RAPID-AUTO (Rigaku, 2006)'
_computing_data_reduction 'RAPID-AUTO (Rigaku, 2006)'
_computing_molecular_graphics 'CrystalStructure (Rigaku, 2010)'
_computing_publication_material 'VESTA (Momma <i>et al.</i>, 2008) and ORTEP-3 (Farrugia, 2012)'
_computing_structure_refinement 'SHELXL97 (Sheldrick, 2008)'
_computing_structure_solution 'SIR2004 (Burla <i>et al.</i>, 2005)'
_diffrn_ambient_temperature 296
_diffrn_detector_area_resol_mean 10.000
_diffrn_measured_fraction_theta_full 0.989
_diffrn_measured_fraction_theta_max 0.989
_diffrn_measurement_device_type 'Rigaku R-AXIS RAPID'
_diffrn_measurement_method \w
_diffrn_radiation_monochromator graphite
_diffrn_radiation_source 'fine-focus sealed tube'
_diffrn_radiation_type MoK\a
_diffrn_radiation_wavelength 0.71075
_diffrn_reflns_av_R_equivalents 0.0433
_diffrn_reflns_av_sigmaI/netI 0.0622
_diffrn_reflns_limit_h_max 8
_diffrn_reflns_limit_h_min -8
_diffrn_reflns_limit_k_max 16
_diffrn_reflns_limit_k_min -16
_diffrn_reflns_limit_l_max 16
_diffrn_reflns_limit_l_min -17
_diffrn_reflns_number 10126
_diffrn_reflns_theta_full 27.47
_diffrn_reflns_theta_max 27.47
_diffrn_reflns_theta_min 3.18
_exptl_absorpt_coefficient_mu 1.097
_exptl_absorpt_correction_T_max 0.896
_exptl_absorpt_correction_T_min 0.461
_exptl_absorpt_correction_type multi-scan
_exptl_absorpt_process_details '(ABSCOR; Higashi, 1995)'
_exptl_crystal_colour 'dark brown'
_exptl_crystal_density_diffrn 1.879
_exptl_crystal_density_method 'not measured'
_exptl_crystal_description plate
_exptl_crystal_F_000 616
_exptl_crystal_size_max 0.70
_exptl_crystal_size_mid 0.10
_exptl_crystal_size_min 0.10
_refine_diff_density_max 0.921
_refine_diff_density_min -0.579
_refine_ls_extinction_method none
_refine_ls_goodness_of_fit_ref 1.158
_refine_ls_hydrogen_treatment constr
_refine_ls_matrix_type full
_refine_ls_number_parameters 335
_refine_ls_number_reflns 4903
_refine_ls_number_restraints 34
_refine_ls_restrained_S_all 1.155
_refine_ls_R_factor_all 0.1005
_refine_ls_R_factor_gt 0.0712
_refine_ls_shift/su_max 0.000
_refine_ls_shift/su_mean 0.000
_refine_ls_structure_factor_coef Fsqd
_refine_ls_weighting_details 'calc w=1/[\s^2^(Fo^2^)+(0.0542P)^2^+4.3292P] where P=(Fo^2^+2Fc^2^)/3'
_refine_ls_weighting_scheme calc
_refine_ls_wR_factor_gt 0.1706
_refine_ls_wR_factor_ref 0.1875
_reflns_number_gt 3513
_reflns_number_total 4903
_reflns_threshold_expression I>2sigma(I)
_cod_data_source_file uk3064.cif
_cod_data_source_block I
_cod_original_cell_volume 1080.85(15)
_cod_database_code 2018934
_cod_database_fobs_code 2018934

loop_
_symmetry_equiv_pos_as_xyz
'x, y, z'
'-x, -y, -z'

loop_
_atom_site_type_symbol
_atom_site_label
_atom_site_fract_x
_atom_site_fract_y
_atom_site_fract_z
_atom_site_U_iso_or_equiv
_atom_site_adp_type
_atom_site_calc_flag
_atom_site_refinement_flags
_atom_site_occupancy
_atom_site_symmetry_multiplicity
_atom_site_disorder_assembly
_atom_site_disorder_group
C C1 1.0460(9) 0.3624(4) 0.4322(4) 0.0298(11) Uani d . 1 1 . .
C C2 0.9891(8) 0.4227(4) 0.3642(4) 0.0294(11) Uani d . 1 1 . .
C C3 1.0442(9) 0.2325(4) 0.5499(4) 0.0296(11) Uani d . 1 1 . .
C C4 1.2485(9) 0.2737(4) 0.5547(4) 0.0296(11) Uani d . 1 1 . .
C C5 0.7843(9) 0.4982(4) 0.2297(4) 0.0300(11) Uani d . 1 1 . .
C C6 0.9911(9) 0.5384(4) 0.2329(4) 0.0291(11) Uani d . 1 1 . .
C C7 1.1521(11) 0.0798(5) 0.6536(5) 0.0439(15) Uani d . 1 1 . .
H H7A 1.1974 0.1072 0.7290 0.053 Uiso calc R 1 1 . .
H H7B 1.0999 0.0028 0.6386 0.053 Uiso calc R 1 1 . .
C C8 1.3406(10) 0.0971(5) 0.6031(5) 0.0412(14) Uani d . 1 1 . .
H H8A 1.2999 0.0641 0.5281 0.049 Uiso calc R 1 1 . .
H H8B 1.4446 0.0610 0.6306 0.049 Uiso calc R 1 1 . .
C C9 0.6908(10) 0.6457(5) 0.1293(6) 0.0442(15) Uani d . 1 1 . .
H H9A 0.5880 0.6686 0.0846 0.053 Uiso calc R 1 1 . .
H H9B 0.7287 0.7001 0.1962 0.053 Uiso calc R 1 1 . .
C C10 0.8798(11) 0.6413(6) 0.0808(5) 0.0469(16) Uani d . 1 1 . .
H H10A 0.9183 0.7082 0.0617 0.056 Uiso calc R 1 1 . .
H H10B 0.8445 0.5832 0.0166 0.056 Uiso calc R 1 1 . .
S S1 0.8629(2) 0.27615(12) 0.47025(11) 0.0334(3) Uani d . 1 1 . .
S S2 1.3016(2) 0.36480(12) 0.48178(12) 0.0346(3) Uani d . 1 1 . .
S S3 0.7316(2) 0.41712(12) 0.31239(12) 0.0340(3) Uani d . 1 1 . .
S S4 1.1691(2) 0.50624(12) 0.32397(11) 0.0310(3) Uani d . 1 1 . .
S S5 0.9370(3) 0.14136(15) 0.61439(15) 0.0468(4) Uani d . 1 1 . .
S S6 1.4570(2) 0.23847(13) 0.62507(12) 0.0366(4) Uani d . 1 1 . .
S S7 0.5708(2) 0.51923(14) 0.15089(14) 0.0431(4) Uani d . 1 1 . .
S S8 1.1028(3) 0.62121(15) 0.16244(14) 0.0460(4) Uani d . 1 1 . .
C C11a 0.8006(13) -0.0432(5) 0.0309(5) 0.0243(15) Uani d PD 0.789(6) 1 A 1
C C12a 0.7769(12) 0.0680(6) 0.0653(5) 0.0235(14) Uani d PD 0.789(6) 1 A 1
C C13a 0.7309(11) 0.1291(6) 0.0006(5) 0.0245(14) Uani d PD 0.789(6) 1 A 1
C C14a 0.6999(11) 0.0875(5) -0.1146(5) 0.0251(14) Uani d PD 0.789(6) 1 A 1
C C15a 0.7140(11) -0.0240(6) -0.1516(5) 0.0242(14) Uani d PD 0.789(6) 1 A 1
C C16a 0.7608(13) -0.0867(6) -0.0832(5) 0.0247(15) Uani d PD 0.789(6) 1 A 1
C C17a 0.6819(13) -0.0682(7) -0.2627(6) 0.0352(17) Uani d PD 0.789(6) 1 A 1
C C18a 0.7576(12) -0.1987(8) -0.1225(6) 0.0339(17) Uani d PD 0.789(6) 1 A 1
O O1a 0.8518(14) -0.0978(5) 0.0911(4) 0.0308(16) Uani d PD 0.789(6) 1 A 1
O O2a 0.6519(10) 0.1442(5) -0.1745(4) 0.0402(14) Uani d PD 0.789(6) 1 A 1
N N1a 0.6541(14) -0.1009(7) -0.3511(7) 0.054(2) Uani d PD 0.789(6) 1 A 1
N N2a 0.754(2) -0.2887(9) -0.1565(11) 0.061(4) Uani d PD 0.789(6) 1 A 1
Cl Cl1a 0.8040(4) 0.11901(19) 0.20017(15) 0.0361(6) Uani d PD 0.789(6) 1 A 1
Cl Cl2a 0.7062(3) 0.26067(18) 0.04500(16) 0.0391(6) Uani d PD 0.789(6) 1 A 1
C C11b 0.792(7) -0.0735(18) 0.0035(16) 0.031(2) Uiso d PD 0.211(6) 1 A 2
C C12b 0.759(6) -0.1197(18) -0.1095(16) 0.031(2) Uiso d PD 0.211(6) 1 A 2
C C13b 0.723(5) -0.0622(16) -0.1799(14) 0.031(2) Uiso d PD 0.211(6) 1 A 2
C C14b 0.702(6) 0.0500(16) -0.1460(15) 0.031(2) Uiso d PD 0.211(6) 1 A 2
C C15b 0.741(5) 0.0996(17) -0.0358(15) 0.031(2) Uiso d PD 0.211(6) 1 A 2
C C16b 0.789(7) 0.0415(19) 0.0378(16) 0.031(2) Uiso d PD 0.211(6) 1 A 2
C C17b 0.723(4) 0.2089(16) -0.001(2) 0.031(2) Uiso d PD 0.211(6) 1 A 2
C C18b 0.812(4) 0.091(2) 0.1469(17) 0.031(2) Uiso d PD 0.211(6) 1 A 2
O O1b 0.843(7) -0.123(2) 0.070(2) 0.031(2) Uiso d PD 0.211(6) 1 A 2
O O2b 0.673(4) 0.1069(17) -0.2083(16) 0.031(2) Uiso d PD 0.211(6) 1 A 2
N N1b 0.710(4) 0.2959(17) 0.029(2) 0.031(2) Uiso d PD 0.211(6) 1 A 2
N N2b 0.818(5) 0.119(3) 0.2361(18) 0.031(2) Uiso d PD 0.211(6) 1 A 2
Cl Cl1b 0.762(2) -0.2567(13) -0.1516(13) 0.041(3) Uiso d PD 0.211(6) 1 A 2
Cl Cl2b 0.6696(15) -0.1221(9) -0.3127(9) 0.047(3) Uiso d PD 0.211(6) 1 A 2

loop_
_atom_site_aniso_label
_atom_site_aniso_U_11
_atom_site_aniso_U_22
_atom_site_aniso_U_33
_atom_site_aniso_U_12
_atom_site_aniso_U_13
_atom_site_aniso_U_23
C1 0.030(3) 0.031(3) 0.028(3) 0.005(2) 0.005(2) 0.008(2)
C2 0.028(3) 0.030(3) 0.031(3) 0.005(2) 0.007(2) 0.009(2)
C3 0.033(3) 0.029(3) 0.029(3) 0.008(2) 0.006(2) 0.010(2)
C4 0.030(3) 0.031(3) 0.027(3) 0.008(2) 0.000(2) 0.009(2)
C5 0.033(3) 0.027(3) 0.028(3) 0.005(2) 0.001(2) 0.008(2)
C6 0.036(3) 0.025(3) 0.027(3) 0.010(2) 0.004(2) 0.008(2)
C7 0.060(4) 0.039(3) 0.041(3) 0.009(3) 0.010(3) 0.026(3)
C8 0.048(4) 0.035(3) 0.044(3) 0.015(3) 0.001(3) 0.018(3)
C9 0.044(4) 0.044(4) 0.051(4) 0.013(3) 0.001(3) 0.027(3)
C10 0.047(4) 0.059(4) 0.043(4) 0.017(3) 0.006(3) 0.028(3)
S1 0.0297(7) 0.0359(8) 0.0348(7) 0.0017(6) 0.0026(6) 0.0147(6)
S2 0.0298(7) 0.0395(8) 0.0401(8) 0.0062(6) 0.0059(6) 0.0218(7)
S3 0.0293(7) 0.0365(8) 0.0383(8) 0.0042(6) 0.0034(6) 0.0169(7)
S4 0.0273(7) 0.0355(7) 0.0344(7) 0.0078(6) 0.0054(6) 0.0165(6)
S5 0.0446(9) 0.0498(10) 0.0585(10) 0.0082(7) 0.0171(8) 0.0351(9)
S6 0.0347(8) 0.0390(8) 0.0365(8) 0.0062(6) 0.0004(6) 0.0151(7)
S7 0.0329(8) 0.0431(9) 0.0524(10) 0.0054(7) -0.0062(7) 0.0209(8)
S8 0.0357(8) 0.0589(11) 0.0547(10) 0.0086(7) 0.0070(7) 0.0383(9)
C11a 0.019(3) 0.029(4) 0.024(3) 0.000(3) 0.000(3) 0.012(3)
C12a 0.020(3) 0.030(4) 0.023(4) 0.004(3) 0.004(3) 0.011(3)
C13a 0.023(3) 0.027(4) 0.024(3) 0.009(3) 0.003(3) 0.007(3)
C14a 0.019(3) 0.029(4) 0.027(4) 0.005(3) 0.002(3) 0.009(3)
C15a 0.025(3) 0.026(4) 0.020(3) 0.003(3) 0.003(3) 0.006(3)
C16a 0.026(3) 0.026(4) 0.024(4) 0.009(3) 0.003(3) 0.009(3)
C17a 0.045(5) 0.033(4) 0.032(4) 0.014(3) 0.007(3) 0.012(4)
C18a 0.035(4) 0.036(5) 0.027(4) 0.004(4) -0.002(3) 0.007(4)
O1a 0.034(3) 0.036(4) 0.025(3) 0.008(3) 0.006(3) 0.013(3)
O2a 0.061(4) 0.039(3) 0.025(3) 0.016(3) 0.004(3) 0.015(3)
N1a 0.081(6) 0.048(5) 0.039(4) 0.020(4) 0.011(4) 0.018(4)
N2a 0.080(8) 0.038(7) 0.063(6) 0.011(6) 0.020(5) 0.009(6)
Cl1a 0.0434(11) 0.0436(11) 0.0227(11) 0.0102(8) 0.0072(9) 0.0098(10)
Cl2a 0.0489(12) 0.0318(12) 0.0397(11) 0.0159(9) 0.0087(9) 0.0098(9)

loop_
_atom_type_symbol
_atom_type_description
_atom_type_scat_dispersion_real
_atom_type_scat_dispersion_imag
_atom_type_scat_source
C C 0.0033 0.0016 'International Tables Vol C Tables 4.2.6.8 and 6.1.1.4'
H H 0.0000 0.0000 'International Tables Vol C Tables 4.2.6.8 and 6.1.1.4'
O O 0.0106 0.0060 'International Tables Vol C Tables 4.2.6.8 and 6.1.1.4'
N N 0.0061 0.0033 'International Tables Vol C Tables 4.2.6.8 and 6.1.1.4'
Cl Cl 0.1484 0.1585 'International Tables Vol C Tables 4.2.6.8 and 6.1.1.4'
S S 0.1246 0.1234 'International Tables Vol C Tables 4.2.6.8 and 6.1.1.4'

loop_
_geom_angle_atom_site_label_1
_geom_angle_atom_site_label_2
_geom_angle_atom_site_label_3
_geom_angle
C2 C1 S2 122.7(4)
C2 C1 S1 122.1(4)
S2 C1 S1 115.2(3)
C1 C2 S4 122.5(4)
C1 C2 S3 122.3(4)
S4 C2 S3 115.3(3)
C4 C3 S1 116.5(4)
C4 C3 S5 128.4(4)
S1 C3 S5 115.1(3)
C3 C4 S2 116.6(4)
C3 C4 S6 124.7(4)
S2 C4 S6 118.6(3)
C6 C5 S3 116.4(4)
C6 C5 S7 126.9(4)
S3 C5 S7 116.7(3)
C5 C6 S8 129.5(4)
C5 C6 S4 115.9(4)
S8 C6 S4 114.6(3)
C8 C7 S5 116.7(4)
C8 C7 H7A 108.1
S5 C7 H7A 108.1
C8 C7 H7B 108.1
S5 C7 H7B 108.1
H7A C7 H7B 107.3
C7 C8 S6 113.2(5)
C7 C8 H8A 108.9
S6 C8 H8A 108.9
C7 C8 H8B 108.9
S6 C8 H8B 108.9
H8A C8 H8B 107.8
C10 C9 S7 114.7(5)
C10 C9 H9A 108.6
S7 C9 H9A 108.6
C10 C9 H9B 108.6
S7 C9 H9B 108.6
H9A C9 H9B 107.6
C9 C10 S8 114.9(5)
C9 C10 H10A 108.5
S8 C10 H10A 108.5
C9 C10 H10B 108.5
S8 C10 H10B 108.5
H10A C10 H10B 107.5
C1 S1 C3 95.5(3)
C1 S2 C4 96.2(3)
C2 S3 C5 96.0(3)
C2 S4 C6 96.2(3)
C3 S5 C7 104.1(3)
C4 S6 C8 97.3(3)
C5 S7 C9 98.5(3)
C6 S8 C10 103.0(3)
O1a C11a C12a 124.2(6)
O1a C11a C16a 121.8(6)
C12a C11a C16a 114.0(5)
C13a C12a C11a 124.5(6)
C13a C12a Cl1a 120.3(5)
C11a C12a Cl1a 115.2(5)
C12a C13a C14a 122.0(6)
C12a C13a Cl2a 122.8(5)
C14a C13a Cl2a 115.2(5)
O2a C14a C15a 123.4(6)
O2a C14a C13a 121.5(6)
C15a C14a C13a 115.0(5)
C16a C15a C17a 120.8(6)
C16a C15a C14a 122.3(6)
C17a C15a C14a 116.9(6)
C15a C16a C18a 120.7(6)
C15a C16a C11a 122.2(6)
C18a C16a C11a 117.0(6)
N1a C17a C15a 178.1(9)
N2a C18a C16a 178.4(9)
O1b C11b C12b 123.6(19)
O1b C11b C16b 120.1(19)
C12b C11b C16b 115.8(16)
C13b C12b C11b 123.1(16)
C13b C12b Cl1B 120.6(15)
C11b C12b Cl1B 116.3(14)
C12b C13b C14b 121.0(16)
C12b C13b Cl2B 121.5(14)
C14b C13b Cl2B 117.0(13)
O2b C14b C15b 119.0(17)
O2b C14b C13b 123.2(17)
C15b C14b C13b 117.5(15)
C16b C15b C17b 120.1(17)
C16b C15b C14b 121.5(16)
C17b C15b C14b 118.3(17)
C15b C16b C18b 120.0(18)
C15b C16b C11b 120.7(16)
C18b C16b C11b 118.8(17)
N1b C17b C15b 178(3)
N2b C18b C16b 172(3)

loop_
_geom_bond_atom_site_label_1
_geom_bond_atom_site_label_2
_geom_bond_distance
C1 C2 1.386(7)
C1 S2 1.715(6)
C1 S1 1.729(5)
C2 S4 1.711(5)
C2 S3 1.725(6)
C3 C4 1.356(8)
C3 S1 1.741(6)
C3 S5 1.743(5)
C4 S2 1.729(5)
C4 S6 1.740(5)
C5 C6 1.371(8)
C5 S3 1.733(5)
C5 S7 1.734(6)
C6 S8 1.737(5)
C6 S4 1.740(5)
C7 C8 1.507(9)
C7 S5 1.813(7)
C7 H7A 0.9700
C7 H7B 0.9700
C8 S6 1.815(6)
C8 H8A 0.9700
C8 H8B 0.9700
C9 C10 1.488(9)
C9 S7 1.815(6)
C9 H9A 0.9700
C9 H9B 0.9700
C10 S8 1.796(7)
C10 H10A 0.9700
C10 H10B 0.9700
C11a O1a 1.241(7)
C11a C12a 1.453(9)
C11a C16a 1.463(9)
C12a C13a 1.341(9)
C12a Cl1a 1.737(7)
C13a C14a 1.477(9)
C13a Cl2a 1.718(7)
C14a O2a 1.254(7)
C14a C15a 1.441(9)
C15a C16a 1.396(9)
C15a C17a 1.430(10)
C16a C18a 1.424(12)
C17a N1a 1.133(11)
C18a N2a 1.148(15)
C11b O1b 1.253(17)
C11b C12b 1.456(18)
C11b C16b 1.462(18)
C12b C13b 1.352(18)
C12b Cl1B 1.742(17)
C13b C14b 1.460(17)
C13b Cl2B 1.720(17)
C14b O2b 1.255(17)
C14b C15b 1.427(17)
C15b C16b 1.408(18)
C15b C17b 1.419(18)
C16b C18b 1.422(19)
C17b N1b 1.129(19)
C18b N2b 1.15(2)

loop_
_geom_torsion_atom_site_label_1
_geom_torsion_atom_site_label_2
_geom_torsion_atom_site_label_3
_geom_torsion_atom_site_label_4
_geom_torsion
S2 C1 C2 S4 -0.4(7)
S1 C1 C2 S4 -178.7(3)
S2 C1 C2 S3 178.4(3)
S1 C1 C2 S3 0.2(7)
S1 C3 C4 S2 0.4(6)
S5 C3 C4 S2 -179.0(4)
S1 C3 C4 S6 -177.6(3)
S5 C3 C4 S6 3.0(8)
S3 C5 C6 S8 180.0(3)
S7 C5 C6 S8 0.5(9)
S3 C5 C6 S4 -2.6(6)
S7 C5 C6 S4 177.9(3)
S5 C7 C8 S6 58.2(6)
S7 C9 C10 S8 -67.7(7)
C2 C1 S1 C3 179.8(5)
S2 C1 S1 C3 1.4(4)
C4 C3 S1 C1 -1.1(5)
S5 C3 S1 C1 178.4(3)
C2 C1 S2 C4 -179.6(5)
S1 C1 S2 C4 -1.2(4)
C3 C4 S2 C1 0.5(5)
S6 C4 S2 C1 178.6(4)
C1 C2 S3 C5 -174.4(5)
S4 C2 S3 C5 4.6(4)
C6 C5 S3 C2 -1.1(5)
S7 C5 S3 C2 178.4(3)
C1 C2 S4 C6 173.2(5)
S3 C2 S4 C6 -5.7(4)
C5 C6 S4 C2 5.0(5)
S8 C6 S4 C2 -177.2(3)
C4 C3 S5 C7 -18.4(6)
S1 C3 S5 C7 162.2(3)
C8 C7 S5 C3 -14.2(6)
C3 C4 S6 C8 35.7(6)
S2 C4 S6 C8 -142.3(4)
C7 C8 S6 C4 -65.6(5)
C6 C5 S7 C9 -24.4(6)
S3 C5 S7 C9 156.1(4)
C10 C9 S7 C5 57.8(5)
C5 C6 S8 C10 -0.8(6)
S4 C6 S8 C10 -178.2(4)
C9 C10 S8 C6 34.1(6)
O1a C11a C12a C13a 176.8(9)
C16a C11a C12a C13a -2.5(11)
O1a C11a C12a Cl1a -5.3(11)
C16a C11a C12a Cl1a 175.4(6)
C11a C12a C13a C14a -0.2(12)
Cl1a C12a C13a C14a -178.0(6)
C11a C12a C13a Cl2a -179.5(6)
Cl1a C12a C13a Cl2a 2.6(9)
C12a C13a C14a O2a 178.2(7)
Cl2a C13a C14a O2a -2.4(9)
C12a C13a C14a C15a 2.5(10)
Cl2a C13a C14a C15a -178.0(5)
O2a C14a C15a C16a -177.8(7)
C13a C14a C15a C16a -2.2(10)
O2a C14a C15a C17a 3.5(11)
C13a C14a C15a C17a 179.1(6)
C17a C15a C16a C18a -6.2(11)
C14a C15a C16a C18a 175.2(7)
C17a C15a C16a C11a 178.2(7)
C14a C15a C16a C11a -0.5(12)
O1a C11a C16a C15a -176.5(8)
C12a C11a C16a C15a 2.8(11)
O1a C11a C16a C18a 7.7(12)
C12a C11a C16a C18a -173.0(7)
O1b C11b C12b C13b -174(4)
C16b C11b C12b C13b -2(6)
O1b C11b C12b Cl1B 8(6)
C16b C11b C12b Cl1B -180(3)
C11b C12b C13b C14b -4(6)
Cl1B C12b C13b C14b 174(3)
C11b C12b C13b Cl2B -176(3)
Cl1B C12b C13b Cl2B 2(5)
C12b C13b C14b O2b 178(3)
Cl2B C13b C14b O2b -9(5)
C12b C13b C14b C15b 6(5)
Cl2B C13b C14b C15b 179(3)
O2b C14b C15b C16b -176(3)
C13b C14b C15b C16b -3(5)
O2b C14b C15b C17b 7(5)
C13b C14b C15b C17b 180(3)
C17b C15b C16b C18b 2(6)
C14b C15b C16b C18b -175(3)
C17b C15b C16b C11b 175(4)
C14b C15b C16b C11b -2(6)
O1b C11b C16b C15b 177(4)
C12b C11b C16b C15b 5(6)
O1b C11b C16b C18b -10(6)
C12b C11b C16b C18b 178(4)
